data_2243106
loop_
_publ_author_name
'Kiran Kumar, Haruvegowda'
'Yathirajan, Hemmige S.'
'Foro, Sabine'
'Glidewell, Christopher'

_publ_section_title
;
 Twelve 4-(4-methoxyphenyl)piperazin-1-ium salts containing organic
 anions: supramolecular assembly in one, two and three dimensions
;
_journal_coeditor_code EX2024
_journal_issue 10
_journal_name_full 'Acta Crystallographica Section E'
_journal_page_first 1494
_journal_page_last 1506
_journal_paper_doi 10.1107/S2056989019012702
_journal_volume 75
_journal_year 2019
_chemical_formula_iupac 'C11 H17 N2 O +, C4 H3 O4 -'
_chemical_formula_moiety 'C11 H17 N2 O, C4 H3 O4'
_chemical_formula_sum 'C15 H20 N2 O5'
_chemical_formula_weight 308.33
_chemical_name_systematic
;
4-(4-Methoxyphenyl)piperazin-1-ium hydrogenmaleate
;
_space_group_crystal_system monoclinic
_space_group_IT_number 14
_space_group_name_Hall '-P 2ybc'
_space_group_name_H-M_alt 'P 1 21/c 1'
_symmetry_space_group_name_Hall '-P 2ybc'
_symmetry_space_group_name_H-M 'P 1 21/c 1'
_atom_sites_solution_hydrogens mixed
_atom_sites_solution_primary difmap
_audit_creation_method SHELXL-2014
_cell_angle_alpha 90
_cell_angle_beta 93.180(10)
_cell_angle_gamma 90
_cell_formula_units_Z 4
_cell_length_a 9.0630(10)
_cell_length_b 6.4956(9)
_cell_length_c 26.093(3)
_cell_measurement_reflns_used 3315
_cell_measurement_temperature 296(2)
_cell_measurement_theta_max 27.760
_cell_measurement_theta_min 2.668
_cell_volume 1533.7(3)
_computing_cell_refinement
;
CrysAlis RED (Oxford Diffraction, 2009)
;
_computing_data_collection
;
CrysAlis CCD (Oxford Diffraction, 2009)
;
_computing_data_reduction
;
CrysAlis RED (Oxford Diffraction, 2009)
;
_computing_molecular_graphics
;
PLATON (Spek, 2009)
;
_computing_publication_material
;
SHELXL-2014 (Sheldrick, 2015b) and PLATON (Spek, 2009)
;
_computing_structure_refinement
;
SHELXL-2014 (Sheldrick, 2015b)
;
_computing_structure_solution
;
SHELXT (Sheldrick, 2015a)
;
_diffrn_ambient_temperature 293(2)
_diffrn_measured_fraction_theta_full 0.999
_diffrn_measured_fraction_theta_max 0.934
_diffrn_measurement_device_type
;
Oxford Diffraction Xcalibur
with Sapphire CCD
;
_diffrn_measurement_method '\w scans'
_diffrn_radiation_monochromator graphite
_diffrn_radiation_type MoK\a
_diffrn_radiation_wavelength 0.71073
_diffrn_reflns_av_R_equivalents 0.0141
_diffrn_reflns_av_unetI/netI 0.0191
_diffrn_reflns_limit_h_max 11
_diffrn_reflns_limit_h_min -11
_diffrn_reflns_limit_k_max 8
_diffrn_reflns_limit_k_min -6
_diffrn_reflns_limit_l_max 33
_diffrn_reflns_limit_l_min -26
_diffrn_reflns_number 6112
_diffrn_reflns_theta_full 25.242
_diffrn_reflns_theta_max 27.548
_diffrn_reflns_theta_min 2.668
_diffrn_source 'Enhance (Mo) X-ray Source'
_diffrn_standards_decay_% 0
_diffrn_standards_interval_count 0
_diffrn_standards_interval_time 0
_diffrn_standards_number 0
_exptl_absorpt_coefficient_mu 0.101
_exptl_absorpt_correction_T_max 0.968
_exptl_absorpt_correction_T_min 0.871
_exptl_absorpt_correction_type multi-scan
_exptl_absorpt_process_details
;
(CrysAlis RED; Oxford Diffraction, 2009)
;
_exptl_crystal_colour colourless
_exptl_crystal_density_diffrn 1.335
_exptl_crystal_description block
_exptl_crystal_F_000 656
_exptl_crystal_size_max 0.480
_exptl_crystal_size_mid 0.440
_exptl_crystal_size_min 0.320
_refine_diff_density_max 0.207
_refine_diff_density_min -0.133
_refine_ls_extinction_coef 0.0192(18)
_refine_ls_extinction_expression Fc^*^=kFc[1+0.001xFc^2^\l^3^/sin(2\q)]^-1/4^
_refine_ls_extinction_method SHELXL
_refine_ls_goodness_of_fit_ref 1.046
_refine_ls_hydrogen_treatment mixed
_refine_ls_matrix_type full
_refine_ls_number_parameters 210
_refine_ls_number_reflns 3311
_refine_ls_number_restraints 0
_refine_ls_restrained_S_all 1.046
_refine_ls_R_factor_all 0.0581
_refine_ls_R_factor_gt 0.0397
_refine_ls_shift/su_max 0.001
_refine_ls_shift/su_mean 0.000
_refine_ls_structure_factor_coef Fsqd
_refine_ls_weighting_details 'w=1/[\s^2^(Fo^2^)+(0.0521P)^2^+0.3046P] where P=(Fo^2^+2Fc^2^)/3'
_refine_ls_weighting_scheme calc
_refine_ls_wR_factor_gt 0.1016
_refine_ls_wR_factor_ref 0.1108
_reflns_number_gt 2459
_reflns_number_total 3311
_reflns_threshold_expression 'I > 2\s(I)'
_cod_data_source_file ex2024sup1.cif
_cod_data_source_block X
_cod_database_code 2243106
_shelx_space_group_comment
;
The symmetry employed for this shelxl refinement is uniquely defined
by the following loop, which should always be used as a source of
symmetry information in preference to the above space-group names.
They are only intended as comments.
;
_shelx_estimated_absorpt_t_min 0.953
_shelx_estimated_absorpt_t_max 0.968
_shelxl_version_number 2.014

loop_
_space_group_symop_operation_xyz
'x, y, z'
'-x, y+1/2, -z+1/2'
'-x, -y, -z'
'x, -y-1/2, z-1/2'

loop_
_atom_site_type_symbol
_atom_site_label
_atom_site_fract_x
_atom_site_fract_y
_atom_site_fract_z
_atom_site_U_iso_or_equiv
_atom_site_adp_type
_atom_site_calc_flag
_atom_site_occupancy
N N1 0.54059(15) 0.1806(2) 0.56144(5) 0.0431(3) Uani d 1
H H11 0.6147(19) 0.166(3) 0.5393(6) 0.052 Uiso d 1
H H12 0.452(2) 0.174(3) 0.5426(7) 0.052 Uiso d 1
C C2 0.5537(2) 0.3928(3) 0.58165(6) 0.0531(4) Uani d 1
H H2A 0.5428 0.4903 0.5535 0.064 Uiso calc 1
H H2B 0.6506 0.4121 0.5986 0.064 Uiso calc 1
C C3 0.43600(18) 0.4321(2) 0.61930(6) 0.0468(4) Uani d 1
H H3A 0.4472 0.5706 0.6329 0.056 Uiso calc 1
H H3B 0.3392 0.4222 0.6016 0.056 Uiso calc 1
N N4 0.44597(13) 0.28484(17) 0.66144(4) 0.0362(3) Uani d 1
C C5 0.43395(19) 0.0748(2) 0.64123(6) 0.0481(4) Uani d 1
H H5A 0.3370 0.0559 0.6243 0.058 Uiso calc 1
H H5B 0.4438 -0.0222 0.6695 0.058 Uiso calc 1
C C6 0.55084(18) 0.0302(2) 0.60367(6) 0.0468(4) Uani d 1
H H6A 0.6480 0.0377 0.6211 0.056 Uiso calc 1
H H6B 0.5373 -0.1077 0.5900 0.056 Uiso calc 1
C C21 0.35362(15) 0.3268(2) 0.70263(5) 0.0354(3) Uani d 1
C C22 0.26577(18) 0.5006(2) 0.70426(6) 0.0481(4) Uani d 1
H H22 0.2632 0.5920 0.6768 0.058 Uiso calc 1
C C23 0.18120(18) 0.5421(3) 0.74593(6) 0.0530(4) Uani d 1
H H23 0.1247 0.6616 0.7463 0.064 Uiso calc 1
C C24 0.18071(17) 0.4076(3) 0.78649(5) 0.0489(4) Uani d 1
C C25 0.2673(2) 0.2332(3) 0.78540(6) 0.0537(4) Uani d 1
H H25 0.2679 0.1410 0.8127 0.064 Uiso calc 1
C C26 0.35276(18) 0.1936(3) 0.74451(6) 0.0464(4) Uani d 1
H H326 0.4110 0.0757 0.7448 0.056 Uiso calc 1
O O24 0.10103(14) 0.4323(2) 0.82944(4) 0.0706(4) Uani d 1
C C27 0.0207(2) 0.6185(4) 0.83401(7) 0.0844(7) Uani d 1
H H27A -0.0231 0.6219 0.8667 0.127 Uiso calc 1
H H27B -0.0556 0.6260 0.8070 0.127 Uiso calc 1
H H27C 0.0864 0.7334 0.8314 0.127 Uiso calc 1
C C31 0.81864(16) 0.2456(2) 0.48041(7) 0.0439(4) Uani d 1
C C32 0.93279(17) 0.2644(2) 0.44164(6) 0.0460(4) Uani d 1
H H32 0.8951 0.2815 0.4080 0.055 Uiso calc 1
C C33 1.07926(16) 0.2605(2) 0.44719(6) 0.0429(4) Uani d 1
H H33 1.1274 0.2743 0.4168 0.052 Uiso calc 1
C C34 1.17846(15) 0.2380(2) 0.49393(6) 0.0370(3) Uani d 1
O O31 0.68826(12) 0.23449(19) 0.46522(5) 0.0627(4) Uani d 1
O O32 0.85878(12) 0.23939(18) 0.52832(4) 0.0520(3) Uani d 1
O O33 1.12495(12) 0.23595(18) 0.53839(4) 0.0488(3) Uani d 1
H H33A 0.996(2) 0.240(3) 0.5354(8) 0.073 Uiso d 1
O O34 1.31216(11) 0.22095(17) 0.48789(4) 0.0495(3) Uani d 1

loop_
_atom_site_aniso_label
_atom_site_aniso_U_11
_atom_site_aniso_U_22
_atom_site_aniso_U_33
_atom_site_aniso_U_12
_atom_site_aniso_U_13
_atom_site_aniso_U_23
N1 0.0357(6) 0.0568(8) 0.0375(7) 0.0007(6) 0.0084(5) -0.0023(6)
C2 0.0645(10) 0.0474(9) 0.0493(9) -0.0055(8) 0.0214(8) 0.0037(7)
C3 0.0590(10) 0.0388(8) 0.0440(8) 0.0018(7) 0.0146(7) 0.0034(7)
N4 0.0396(6) 0.0349(6) 0.0346(6) 0.0002(5) 0.0054(5) 0.0009(5)
C5 0.0591(10) 0.0385(8) 0.0484(9) -0.0012(7) 0.0186(7) 0.0000(7)
C6 0.0507(9) 0.0450(9) 0.0454(8) 0.0080(7) 0.0087(7) -0.0013(7)
C21 0.0340(7) 0.0391(7) 0.0329(7) -0.0023(6) 0.0007(5) -0.0016(6)
C22 0.0550(9) 0.0482(9) 0.0419(8) 0.0101(7) 0.0106(7) 0.0080(7)
C23 0.0539(10) 0.0584(10) 0.0472(9) 0.0176(8) 0.0085(7) 0.0009(8)
C24 0.0435(8) 0.0715(11) 0.0316(7) 0.0060(8) 0.0023(6) -0.0037(7)
C25 0.0645(10) 0.0662(11) 0.0305(7) 0.0109(9) 0.0042(7) 0.0111(7)
C26 0.0525(9) 0.0508(9) 0.0358(8) 0.0120(7) 0.0001(6) 0.0044(6)
O24 0.0722(8) 0.1024(11) 0.0386(6) 0.0251(7) 0.0175(6) 0.0033(6)
C27 0.0759(13) 0.126(2) 0.0528(11) 0.0418(14) 0.0177(10) -0.0042(12)
C31 0.0357(8) 0.0337(8) 0.0631(10) 0.0035(6) 0.0104(7) 0.0045(7)
C32 0.0425(8) 0.0529(9) 0.0427(8) 0.0026(7) 0.0035(6) 0.0069(7)
C33 0.0411(8) 0.0493(9) 0.0395(8) 0.0003(7) 0.0118(6) 0.0033(7)
C34 0.0352(7) 0.0300(7) 0.0463(8) -0.0020(6) 0.0071(6) -0.0005(6)
O31 0.0334(6) 0.0690(8) 0.0858(9) 0.0036(5) 0.0040(6) 0.0110(7)
O32 0.0418(6) 0.0641(8) 0.0517(7) 0.0009(5) 0.0172(5) 0.0003(5)
O33 0.0427(6) 0.0647(8) 0.0393(6) 0.0007(5) 0.0056(4) -0.0020(5)
O34 0.0337(5) 0.0572(7) 0.0580(7) -0.0010(5) 0.0069(5) 0.0012(5)

loop_
_atom_type_symbol
_atom_type_description
_atom_type_scat_dispersion_real
_atom_type_scat_dispersion_imag
_atom_type_scat_source
C C 0.0033 0.0016 'International Tables Vol C Tables 4.2.6.8 and 6.1.1.4'
H H 0.0000 0.0000 'International Tables Vol C Tables 4.2.6.8 and 6.1.1.4'
N N 0.0061 0.0033 'International Tables Vol C Tables 4.2.6.8 and 6.1.1.4'
O O 0.0106 0.0060 'International Tables Vol C Tables 4.2.6.8 and 6.1.1.4'

loop_
_geom_angle_atom_site_label_1
_geom_angle_atom_site_label_2
_geom_angle_atom_site_label_3
_geom_angle
C6 N1 C2 110.57(12)
C6 N1 H11 112.8(11)
C2 N1 H11 105.8(11)
C6 N1 H12 112.6(11)
C2 N1 H12 106.8(11)
H11 N1 H12 107.8(15)
N1 C2 C3 110.13(13)
N1 C2 H2A 109.6
C3 C2 H2A 109.6
N1 C2 H2B 109.6
C3 C2 H2B 109.6
H2A C2 H2B 108.1
N4 C3 C2 111.29(13)
N4 C3 H3A 109.4
C2 C3 H3A 109.4
N4 C3 H3B 109.4
C2 C3 H3B 109.4
H3A C3 H3B 108.0
C21 N4 C3 115.42(11)
C21 N4 C5 114.50(11)
C3 N4 C5 109.87(12)
N4 C5 C6 111.79(12)
N4 C5 H5A 109.3
C6 C5 H5A 109.3
N4 C5 H5B 109.3
C6 C5 H5B 109.3
H5A C5 H5B 107.9
N1 C6 C5 109.95(13)
N1 C6 H6A 109.7
C5 C6 H6A 109.7
N1 C6 H6B 109.7
C5 C6 H6B 109.7
H6A C6 H6B 108.2
C22 C21 C26 117.01(13)
C22 C21 N4 122.86(13)
C26 C21 N4 120.09(13)
C21 C22 C23 121.70(14)
C21 C22 H22 119.2
C23 C22 H22 119.2
C24 C23 C22 120.31(15)
C24 C23 H23 119.8
C22 C23 H23 119.8
C23 C24 O24 125.33(15)
C23 C24 C25 118.74(14)
O24 C24 C25 115.93(14)
C26 C25 C24 120.98(15)
C26 C25 H25 119.5
C24 C25 H25 119.5
C25 C26 C21 121.25(15)
C25 C26 H326 119.4
C21 C26 H326 119.4
C24 O24 C27 117.53(15)
O24 C27 H27A 109.5
O24 C27 H27B 109.5
H27A C27 H27B 109.5
O24 C27 H27C 109.5
H27A C27 H27C 109.5
H27B C27 H27C 109.5
O31 C31 O32 121.90(14)
O31 C31 C32 118.52(15)
O32 C31 C32 119.57(14)
C33 C32 C31 130.65(15)
C33 C32 H32 114.7
C31 C32 H32 114.7
C32 C33 C34 130.48(13)
C32 C33 H33 114.8
C34 C33 H33 114.8
O34 C34 O33 122.51(14)
O34 C34 C33 117.29(13)
O33 C34 C33 120.20(12)
C31 O32 H33A 111.7(9)
C34 O33 H33A 111.5(10)

loop_
_geom_bond_atom_site_label_1
_geom_bond_atom_site_label_2
_geom_bond_distance
N1 C6 1.472(2)
N1 C2 1.478(2)
N1 H11 0.915(17)
N1 H12 0.917(18)
C2 C3 1.511(2)
C2 H2A 0.9700
C2 H2B 0.9700
C3 N4 1.4567(18)
C3 H3A 0.9700
C3 H3B 0.9700
N4 C21 1.4248(17)
N4 C5 1.4645(19)
C5 C6 1.511(2)
C5 H5A 0.9700
C5 H5B 0.9700
C6 H6A 0.9700
C6 H6B 0.9700
C21 C22 1.383(2)
C21 C26 1.394(2)
C22 C23 1.391(2)
C22 H22 0.9300
C23 C24 1.373(2)
C23 H23 0.9300
C24 O24 1.3759(17)
C24 C25 1.379(2)
C25 C26 1.377(2)
C25 H25 0.9300
C26 H326 0.9300
O24 C27 1.420(3)
C27 H27A 0.9600
C27 H27B 0.9600
C27 H27C 0.9600
C31 O31 1.2274(19)
C31 O32 1.283(2)
C31 C32 1.492(2)
C32 C33 1.328(2)
C32 H32 0.9300
C33 C34 1.482(2)
C33 H33 0.9300
C34 O34 1.2355(17)
C34 O33 1.2820(17)
O32 H33A 1.25(2)
O33 H33A 1.17(2)

loop_
_geom_hbond_atom_site_label_D
_geom_hbond_atom_site_label_H
_geom_hbond_atom_site_label_A
_geom_hbond_site_symmetry_A
_geom_hbond_distance_DH
_geom_hbond_distance_HA
_geom_hbond_distance_DA
_geom_hbond_angle_DHA
_geom_hbond_publ_flag
O33 H33A O32 . 1.167(18) 1.247(18) 2.4121(16) 175(2) no
N1 H11 O31 . 0.915(17) 2.126(16) 2.9309(19) 146.2(15) no
N1 H11 O32 . 0.915(17) 2.296(17) 3.0798(18) 143.5(14) no
N1 H12 O34 1_455 0.919(18) 1.881(18) 2.7563(17) 158.5(17) no
C2 H2A O34 3_766 0.97 2.56 3.363(2) 140 no

loop_
_geom_torsion_atom_site_label_1
_geom_torsion_atom_site_label_2
_geom_torsion_atom_site_label_3
_geom_torsion_atom_site_label_4
_geom_torsion
C6 N1 C2 C3 -57.07(18)
N1 C2 C3 N4 57.68(18)
C2 C3 N4 C21 171.43(13)
C2 C3 N4 C5 -57.26(17)
C21 N4 C5 C6 -171.06(12)
C3 N4 C5 C6 57.15(17)
C2 N1 C6 C5 56.57(17)
N4 C5 C6 N1 -57.02(18)
C3 N4 C21 C22 -3.3(2)
C5 N4 C21 C22 -132.32(16)
C3 N4 C21 C26 178.91(14)
C5 N4 C21 C26 49.85(18)
C26 C21 C22 C23 0.6(2)
N4 C21 C22 C23 -177.33(14)
C21 C22 C23 C24 -1.3(3)
C22 C23 C24 O24 -179.65(16)
C22 C23 C24 C25 1.0(3)
C23 C24 C25 C26 -0.1(3)
O24 C24 C25 C26 -179.42(16)
C24 C25 C26 C21 -0.7(3)
C22 C21 C26 C25 0.4(2)
N4 C21 C26 C25 178.39(14)
C23 C24 O24 C27 -4.6(3)
C25 C24 O24 C27 174.67(18)
O31 C31 C32 C33 -173.24(17)
O32 C31 C32 C33 6.0(2)
C31 C32 C33 C34 -0.5(3)
C32 C33 C34 O34 173.69(16)
C32 C33 C34 O33 -6.1(2)

_cod_database_fobs_code 2243106
